data_7714015
loop_
_publ_author_name
'Tang, Chunlan'
'Xing, Wen-Hao'
'Liang, Fei'
'Tang, Jian'
'Wu, Jieyun'
'Yin, Wenlong'
'Bin, Kang'

_publ_section_title
;
 [Ba4X][In19S32] (X = Cl, Br): two quaternary metal chalcohalides
 exhibiting remarkable photocurrent responses
;
_journal_name_full 'Dalton Transactions'
_journal_paper_doi 10.1039/D3DT02766J
_journal_year 2023
_chemical_formula_moiety '0.25(Ba16 Cl4 In76 S128)'
_chemical_formula_sum 'Ba4 Cl In19 S32'
_chemical_formula_weight 3792.31
_space_group_crystal_system tetragonal
_space_group_IT_number 141
_space_group_name_Hall '-I 4bd 2'
_space_group_name_H-M_alt 'I 41/a m d :2'
_atom_sites_solution_primary iterative
_audit_creation_date 2023-08-14
_audit_creation_method
;
Olex2 1.2
(compiled 2018.05.29 svn.r3508 for OlexSys, GUI svn.r5506)
;
_audit_update_record
;
2023-08-15 deposited with the CCDC.	2023-09-22 downloaded from the CCDC.
;
_cell_angle_alpha 90
_cell_angle_beta 90
_cell_angle_gamma 90
_cell_formula_units_Z 4
_cell_length_a 22.6105(6)
_cell_length_b 22.6105(6)
_cell_length_c 10.4904(4)
_cell_measurement_reflns_used 8172
_cell_measurement_temperature 295.4(3)
_cell_measurement_theta_max 26.3780
_cell_measurement_theta_min 3.2990
_cell_volume 5363.1(3)
_computing_cell_refinement 'CrysAlisPro 1.171.39.44a (Rigaku OD, 2018)'
_computing_data_collection 'CrysAlisPro 1.171.39.44a (Rigaku OD, 2018)'
_computing_data_reduction 'CrysAlisPro 1.171.39.44a (Rigaku OD, 2018)'
_computing_molecular_graphics 'Olex2 (Dolomanov et al., 2009)'
_computing_publication_material 'Olex2 (Dolomanov et al., 2009)'
_computing_structure_refinement 'ShelXL (Sheldrick, 2015)'
_computing_structure_solution 'olex2.solve (Bourhis et al., 2015)'
_diffrn_ambient_environment air
_diffrn_ambient_temperature 295.4(3)
_diffrn_detector 'CCD plate'
_diffrn_detector_type HyPix
_diffrn_measured_fraction_theta_full 0.998
_diffrn_measured_fraction_theta_max 0.997
_diffrn_measurement_details
;
List of Runs (angles in degrees, time in seconds):

  # Type    Start    End  Width  t~exp~   \w     \q     \k     \f   Frames
#--------------------------------------------------------------------------
  1  \w    -33.00  11.00   0.50   30.00    --   -8.37 -73.00 -67.00   88
  2  \w    -23.00   4.00   0.50   30.00    --   -8.37 -99.00 -90.00   54
  3  \w    -80.00 -41.00   0.50   30.00    --   -8.37 -73.00 -67.00   78
  4  \w    -16.00  20.00   0.50   30.00    --   -8.37 -99.00 150.00   72
;
_diffrn_measurement_device 'four-circle diffractometer'
_diffrn_measurement_device_type 'XtaLAB Synergy, Dualflex, HyPix'
_diffrn_measurement_method '\w scans'
_diffrn_orient_matrix_type 'CrysAlisPro convention (1999,Acta A55,543-557)'
_diffrn_orient_matrix_UB_11 -0.0155042000
_diffrn_orient_matrix_UB_12 -0.0098677000
_diffrn_orient_matrix_UB_13 0.0548325000
_diffrn_orient_matrix_UB_21 -0.0185705000
_diffrn_orient_matrix_UB_22 0.0252439000
_diffrn_orient_matrix_UB_23 -0.0033589000
_diffrn_orient_matrix_UB_31 -0.0199512000
_diffrn_orient_matrix_UB_32 -0.0158290000
_diffrn_orient_matrix_UB_33 -0.0393998000
_diffrn_radiation_monochromator mirror
_diffrn_radiation_probe x-ray
_diffrn_radiation_type MoK\a
_diffrn_radiation_wavelength 0.71073
_diffrn_reflns_av_R_equivalents 0.0229
_diffrn_reflns_av_unetI/netI 0.0139
_diffrn_reflns_Laue_measured_fraction_full 0.998
_diffrn_reflns_Laue_measured_fraction_max 0.997
_diffrn_reflns_limit_h_max 26
_diffrn_reflns_limit_h_min -27
_diffrn_reflns_limit_k_max 28
_diffrn_reflns_limit_k_min -22
_diffrn_reflns_limit_l_max 13
_diffrn_reflns_limit_l_min -12
_diffrn_reflns_number 10826
_diffrn_reflns_point_group_measured_fraction_full 0.998
_diffrn_reflns_point_group_measured_fraction_max 0.997
_diffrn_reflns_theta_full 25.242
_diffrn_reflns_theta_max 26.364
_diffrn_reflns_theta_min 2.798
_diffrn_source 'micro-focus sealed X-ray tube'
_diffrn_source_type 'PhotonJet (Mo) X-ray Source'
_exptl_absorpt_coefficient_mu 12.178
_exptl_absorpt_correction_T_max 1.00000
_exptl_absorpt_correction_T_min 0.38388
_exptl_absorpt_correction_type multi-scan
_exptl_absorpt_process_details
;
CrysAlisPro 1.171.39.44a (Rigaku Oxford Diffraction, 2018)
Empirical absorption correction using spherical harmonics,
 implemented in SCALE3 ABSPACK scaling algorithm.
;
_exptl_crystal_colour 'clear orangish orange'
_exptl_crystal_colour_lustre clear
_exptl_crystal_colour_modifier orangish
_exptl_crystal_colour_primary orange
_exptl_crystal_density_diffrn 4.697
_exptl_crystal_description block
_exptl_crystal_F_000 6736
_exptl_crystal_size_max 0.08
_exptl_crystal_size_mid 0.06
_exptl_crystal_size_min 0.05
_refine_diff_density_max 2.039
_refine_diff_density_min -0.679
_refine_diff_density_rms 0.154
_refine_ls_extinction_coef 0.000016(3)
_refine_ls_extinction_expression Fc^*^=kFc[1+0.001xFc^2^\l^3^/sin(2\q)]^-1/4^
_refine_ls_extinction_method 'SHELXL-2017/1 (Sheldrick 2017)'
_refine_ls_goodness_of_fit_ref 1.238
_refine_ls_hydrogen_treatment undef
_refine_ls_matrix_type full
_refine_ls_number_parameters 74
_refine_ls_number_reflns 1444
_refine_ls_number_restraints 0
_refine_ls_restrained_S_all 1.238
_refine_ls_R_factor_all 0.0180
_refine_ls_R_factor_gt 0.0171
_refine_ls_shift/su_max 0.002
_refine_ls_shift/su_mean 0.000
_refine_ls_structure_factor_coef Fsqd
_refine_ls_weighting_details 'w=1/[\s^2^(Fo^2^)+(0.0215P)^2^+7.2481P] where P=(Fo^2^+2Fc^2^)/3'
_refine_ls_weighting_scheme calc
_refine_ls_wR_factor_gt 0.0421
_refine_ls_wR_factor_ref 0.0424
_reflns_Friedel_coverage 0.000
_reflns_number_gt 1407
_reflns_number_total 1444
_reflns_threshold_expression 'I > 2\s(I)'
_cod_data_source_file d3dt02766j2.cif
_cod_data_source_block '[Ba4Cl][In19S32]'
_cod_original_cell_volume 5363.1(4)
_cod_original_sg_symbol_H-M 'I 41/a m d'
_cod_database_code 7714015
_shelx_shelxl_version_number 2017/1
_chemical_oxdiff_formula BaInPSCl
_chemical_oxdiff_usercomment '4/m  0.75 0.5 43S RT'
_shelx_space_group_comment
;
The symmetry employed for this shelxl refinement is uniquely defined
by the following loop, which should always be used as a source of
symmetry information in preference to the above space-group names.
They are only intended as comments.
;
_shelx_estimated_absorpt_t_max 0.581
_shelx_estimated_absorpt_t_min 0.442
_reflns_odcompleteness_completeness 82.75
_reflns_odcompleteness_iscentric 1
_reflns_odcompleteness_theta 28.22
_olex2_refinement_description
;
;
_olex2_submission_special_instructions 'No special instructions were received'
_oxdiff_exptl_absorpt_empirical_details
;
Empirical correction (ABSPACK) includes:
- Absorption correction using spherical harmonics
- Frame scaling
;
_oxdiff_exptl_absorpt_empirical_full_max 2.086
_oxdiff_exptl_absorpt_empirical_full_min 0.611

loop_
_space_group_symop_operation_xyz
'x, y, z'
'-x+1/2, -y, z+1/2'
'-y+1/4, x+3/4, z+1/4'
'y+1/4, -x+1/4, z+3/4'
'-x+1/2, y, -z+1/2'
'x, -y, -z'
'y+1/4, x+3/4, -z+1/4'
'-y+1/4, -x+1/4, -z+3/4'
'x+1/2, y+1/2, z+1/2'
'-x+1, -y+1/2, z+1'
'-y+3/4, x+5/4, z+3/4'
'y+3/4, -x+3/4, z+5/4'
'-x+1, y+1/2, -z+1'
'x+1/2, -y+1/2, -z+1/2'
'y+3/4, x+5/4, -z+3/4'
'-y+3/4, -x+3/4, -z+5/4'
'-x, -y, -z'
'x-1/2, y, -z-1/2'
'y-1/4, -x-3/4, -z-1/4'
'-y-1/4, x-1/4, -z-3/4'
'x-1/2, -y, z-1/2'
'-x, y, z'
'-y-1/4, -x-3/4, z-1/4'
'y-1/4, x-1/4, z-3/4'
'-x+1/2, -y+1/2, -z+1/2'
'x, y+1/2, -z'
'y+1/4, -x-1/4, -z+1/4'
'-y+1/4, x+1/4, -z-1/4'
'x, -y+1/2, z'
'-x+1/2, y+1/2, z+1/2'
'-y+1/4, -x-1/4, z+1/4'
'y+1/4, x+1/4, z-1/4'

loop_
_atom_site_label
_atom_site_type_symbol
_atom_site_fract_x
_atom_site_fract_y
_atom_site_fract_z
_atom_site_U_iso_or_equiv
_atom_site_adp_type
_atom_site_occupancy
_atom_site_site_symmetry_order
_atom_site_calc_flag
_atom_site_refinement_flags_posn
_atom_site_refinement_flags_adp
_atom_site_refinement_flags_occupancy
_atom_site_disorder_assembly
_atom_site_disorder_group
Ba1 Ba 0.000000 0.63499(2) 0.27935(3) 0.02049(9) Uani 1 2 d S T P . .
In1 In 0.15969(2) 0.66916(2) 0.49465(2) 0.01213(8) Uani 1 1 d . . . . .
In2 In 0.000000 0.750000 0.625000 0.01060(13) Uani 1 8 d S T P . .
In3 In 0.250000 0.750000 0.250000 0.01451(11) Uani 1 4 d S T P . .
In4 In 0.15612(2) 0.500000 0.500000 0.01268(9) Uani 1 2 d S T P . .
In5 In 0.16931(2) 0.41931(2) 0.875000 0.01001(9) Uani 1 2 d S T P . .
Cl1 Cl 0.000000 0.750000 0.125000 0.0153(4) Uani 1 8 d S T P . .
S2 S 0.07802(5) 0.750000 0.46454(10) 0.0121(2) Uani 1 2 d S T P . .
S1 S 0.08358(4) 0.58594(3) 0.50463(7) 0.01075(17) Uani 1 1 d . . . . .
S3 S 0.23954(5) 0.750000 0.48824(9) 0.0101(2) Uani 1 2 d S T P . .
S4 S 0.16714(3) 0.50986(4) 0.74671(7) 0.01004(17) Uani 1 1 d . . . . .
S5 S 0.15860(4) 0.32653(4) 0.75989(7) 0.01307(17) Uani 1 1 d . . . . .

loop_
_atom_site_aniso_label
_atom_site_aniso_U_11
_atom_site_aniso_U_22
_atom_site_aniso_U_33
_atom_site_aniso_U_23
_atom_site_aniso_U_13
_atom_site_aniso_U_12
Ba1 0.02659(17) 0.01825(16) 0.01663(15) 0.00508(10) 0.000 0.000
In1 0.01296(13) 0.01007(13) 0.01334(13) 0.00231(8) 0.00084(7) -0.00134(8)
In2 0.0113(2) 0.0113(2) 0.0091(3) 0.000 0.000 0.000
In3 0.0164(2) 0.0179(2) 0.0093(2) 0.000 0.00297(15) 0.000
In4 0.01558(17) 0.00982(16) 0.01264(17) -0.00183(10) 0.000 0.000
In5 0.00967(12) 0.00967(12) 0.01071(16) 0.00068(7) -0.00068(7) -0.00035(11)
Cl1 0.0160(7) 0.0160(7) 0.0138(10) 0.000 0.000 0.000
S2 0.0101(5) 0.0126(5) 0.0136(5) 0.000 0.0024(4) 0.000
S1 0.0108(4) 0.0101(4) 0.0113(4) 0.0011(2) -0.0005(2) 0.0000(3)
S3 0.0105(5) 0.0106(5) 0.0090(5) 0.000 0.0006(3) 0.000
S4 0.0105(4) 0.0095(4) 0.0101(4) 0.0015(3) -0.0002(2) -0.0005(3)
S5 0.0183(4) 0.0108(4) 0.0101(4) -0.0015(3) -0.0013(3) 0.0011(3)

loop_
_atom_type_symbol
_atom_type_description
_atom_type_scat_dispersion_real
_atom_type_scat_dispersion_imag
_atom_type_scat_source
Ba Ba -0.3244 2.2819 'International Tables Vol C Tables 4.2.6.8 and 6.1.1.4'
Cl Cl 0.1484 0.1585 'International Tables Vol C Tables 4.2.6.8 and 6.1.1.4'
In In -0.7276 1.3100 'International Tables Vol C Tables 4.2.6.8 and 6.1.1.4'
S S 0.1246 0.1234 'International Tables Vol C Tables 4.2.6.8 and 6.1.1.4'

loop_
_geom_angle_atom_site_label_1
_geom_angle_atom_site_label_2
_geom_angle_atom_site_label_3
_geom_angle
_geom_angle_site_symmetry_1
_geom_angle_site_symmetry_3
_geom_angle_publ_flag
Cl1 Ba1 S2 71.365(14) . . ?
Cl1 Ba1 S2 71.365(14) . 10_464 ?
Cl1 Ba1 S1 132.824(15) . 22 ?
Cl1 Ba1 S1 132.823(15) . . ?
Cl1 Ba1 S3 140.621(19) . 11_544 ?
Cl1 Ba1 S5 79.039(14) . 12_453 ?
Cl1 Ba1 S5 79.039(14) . 31_564 ?
S2 Ba1 S2 57.05(3) 10_464 . ?
S1 Ba1 S2 64.952(18) 22 10_464 ?
S1 Ba1 S2 97.85(2) . 10_464 ?
S1 Ba1 S2 97.85(2) 22 . ?
S1 Ba1 S2 64.951(18) . . ?
S1 Ba1 S1 71.80(3) . 22 ?
S1 Ba1 S3 75.76(2) 22 11_544 ?
S1 Ba1 S3 75.76(2) . 11_544 ?
S1 Ba1 S5 102.00(2) 22 31_564 ?
S1 Ba1 S5 142.64(2) . 31_564 ?
S1 Ba1 S5 102.00(2) . 12_453 ?
S1 Ba1 S5 142.64(2) 22 12_453 ?
S3 Ba1 S2 140.019(17) 11_544 10_464 ?
S3 Ba1 S2 140.019(17) 11_544 . ?
S3 Ba1 S5 67.113(19) 11_544 12_453 ?
S3 Ba1 S5 67.113(19) 11_544 31_564 ?
S5 Ba1 S2 150.40(2) 12_453 10_464 ?
S5 Ba1 S2 150.40(2) 31_564 . ?
S5 Ba1 S2 113.05(2) 31_564 10_464 ?
S5 Ba1 S2 113.05(2) 12_453 . ?
S5 Ba1 S5 60.05(3) 31_564 12_453 ?
S2 In1 S1 99.41(3) . 16 ?
S2 In1 S4 174.51(3) . 16 ?
S2 In1 S5 81.22(3) . 6_566 ?
S1 In1 S2 92.53(3) . . ?
S1 In1 S1 88.11(3) . 16 ?
S1 In1 S3 177.64(3) . . ?
S1 In1 S4 85.60(2) 16 16 ?
S1 In1 S4 85.36(3) . 16 ?
S1 In1 S5 93.54(3) . 6_566 ?
S1 In1 S5 178.22(3) 16 6_566 ?
S3 In1 S2 89.76(3) . . ?
S3 In1 S1 90.95(3) . 16 ?
S3 In1 S4 92.41(3) . 16 ?
S3 In1 S5 87.39(3) . 6_566 ?
S4 In1 S5 93.84(2) 16 6_566 ?
S2 In2 S2 118.46(3) 27_466 . ?
S2 In2 S2 92.69(5) 20_667 27_466 ?
S2 In2 S2 118.46(3) 20_667 . ?
S2 In2 S2 92.69(5) 10_464 . ?
S2 In2 S2 118.46(3) 10_464 27_466 ?
S2 In2 S2 118.46(3) 20_667 10_464 ?
S3 In3 S3 180.0 . 25_565 ?
S3 In3 S5 88.06(2) 25_565 2_564 ?
S3 In3 S5 88.06(2) . 6_566 ?
S3 In3 S5 91.94(2) 25_565 6_566 ?
S3 In3 S5 88.06(2) 25_565 30_554 ?
S3 In3 S5 88.06(2) . 26_556 ?
S3 In3 S5 91.94(2) . 2_564 ?
S3 In3 S5 91.94(2) . 30_554 ?
S3 In3 S5 91.94(2) 25_565 26_556 ?
S5 In3 S5 100.19(4) 6_566 2_564 ?
S5 In3 S5 79.81(4) 6_566 26_556 ?
S5 In3 S5 180.00(3) 2_564 26_556 ?
S5 In3 S5 79.81(4) 30_554 2_564 ?
S5 In3 S5 100.19(4) 30_554 26_556 ?
S5 In3 S5 180.0 30_554 6_566 ?
S1 In4 S1 99.69(4) 6_566 . ?
S1 In4 S4 85.55(2) . 16 ?
S1 In4 S4 174.75(2) . 11_544 ?
S1 In4 S4 98.38(3) . 6_566 ?
S1 In4 S4 88.70(2) . . ?
S1 In4 S4 85.55(2) 6_566 11_544 ?
S1 In4 S4 174.76(2) 6_566 16 ?
S1 In4 S4 98.38(3) 6_566 . ?
S1 In4 S4 88.70(2) 6_566 6_566 ?
S4 In4 S4 89.21(3) 16 11_544 ?
S4 In4 S4 90.28(2) . 11_544 ?
S4 In4 S4 169.04(4) . 6_566 ?
S4 In4 S4 81.91(3) . 16 ?
S4 In4 S4 90.28(2) 6_566 16 ?
S4 In4 S4 81.91(3) 6_566 11_544 ?
S4 In5 S4 109.57(4) 15_446 . ?
S5 In5 S4 109.79(3) 15_446 . ?
S5 In5 S4 116.48(3) . . ?
S5 In5 S4 109.78(3) . 15_446 ?
S5 In5 S4 116.48(3) 15_446 15_446 ?
S5 In5 S5 94.29(4) . 15_446 ?
Ba1 Cl1 Ba1 106.224(5) . 27_465 ?
Ba1 Cl1 Ba1 106.223(5) 10_464 20_666 ?
Ba1 Cl1 Ba1 106.223(5) 27_465 10_464 ?
Ba1 Cl1 Ba1 106.224(5) . 20_666 ?
Ba1 Cl1 Ba1 116.182(11) . 10_464 ?
Ba1 Cl1 Ba1 116.182(11) 27_465 20_666 ?
Ba1 S2 Ba1 89.48(2) . 10_464 ?
In1 S2 Ba1 153.11(4) . 10_464 ?
In1 S2 Ba1 153.11(4) 29_565 . ?
In1 S2 Ba1 84.768(11) . . ?
In1 S2 Ba1 84.768(11) 29_565 10_464 ?
In1 S2 In1 88.59(3) . 29_565 ?
In2 S2 Ba1 91.00(2) . 10_464 ?
In2 S2 Ba1 91.00(2) . . ?
In2 S2 In1 115.29(3) . . ?
In2 S2 In1 115.28(3) . 29_565 ?
In1 S1 Ba1 134.90(3) 16 . ?
In1 S1 Ba1 96.41(2) . . ?
In1 S1 In1 91.67(2) . 16 ?
In4 S1 Ba1 128.83(3) . . ?
In4 S1 In1 97.34(3) . . ?
In4 S1 In1 93.61(2) . 16 ?
In1 S3 Ba1 133.878(19) 29_565 12_454 ?
In1 S3 Ba1 133.879(19) . 12_454 ?
In1 S3 In1 90.67(4) . 29_565 ?
In3 S3 Ba1 92.07(3) . 12_454 ?
In3 S3 In1 95.29(3) . 29_565 ?
In3 S3 In1 95.29(3) . . ?
In4 S4 In1 91.26(2) . 16 ?
In4 S4 In1 91.59(3) 12_454 16 ?
In4 S4 In4 98.09(3) . 12_454 ?
In5 S4 In1 124.43(3) . 16 ?
In5 S4 In4 118.37(3) . . ?
In5 S4 In4 125.01(3) . 12_454 ?
In1 S5 Ba1 146.91(3) 6_566 11_545 ?
In1 S5 In3 88.73(2) 6_566 2_565 ?
In3 S5 Ba1 85.92(2) 2_565 11_545 ?
In5 S5 Ba1 93.10(2) . 11_545 ?
In5 S5 In1 117.62(3) . 6_566 ?
In5 S5 In3 119.74(3) . 2_565 ?

loop_
_geom_bond_atom_site_label_1
_geom_bond_atom_site_label_2
_geom_bond_distance
_geom_bond_site_symmetry_2
_geom_bond_publ_flag
Ba1 Cl1 3.0632(3) . ?
Ba1 S2 3.6944(8) . ?
Ba1 S2 3.6943(8) 10_464 ?
Ba1 S1 3.2229(8) 22 ?
Ba1 S1 3.2229(8) . ?
Ba1 S3 3.3169(11) 11_544 ?
Ba1 S5 3.4578(8) 31_564 ?
Ba1 S5 3.4578(8) 12_453 ?
In1 S2 2.6174(8) . ?
In1 S1 2.6327(8) 16 ?
In1 S1 2.5521(8) . ?
In1 S3 2.5700(8) . ?
In1 S4 2.6691(8) 16 ?
In1 S5 2.6721(8) 6_566 ?
In2 S2 2.4384(10) . ?
In2 S2 2.4384(10) 27_466 ?
In2 S2 2.4384(10) 20_667 ?
In2 S2 2.4384(10) 10_464 ?
In3 S3 2.5104(10) . ?
In3 S3 2.5104(10) 25_565 ?
In3 S5 2.6973(8) 6_566 ?
In3 S5 2.6973(8) 30_554 ?
In3 S5 2.6973(8) 26_556 ?
In3 S5 2.6973(8) 2_564 ?
In4 S1 2.5431(8) 6_566 ?
In4 S1 2.5432(8) . ?
In4 S4 2.6096(7) . ?
In4 S4 2.6097(7) 6_566 ?
In4 S4 2.6686(8) 16 ?
In4 S4 2.6686(8) 11_544 ?
In5 S4 2.4506(8) 15_446 ?
In5 S4 2.4506(8) . ?
In5 S5 2.4326(8) . ?
In5 S5 2.4326(8) 15_446 ?
